data_1575545
loop_
_publ_author_name
'Wang, AnQi'
'Zheng, Xin'
'Saito, Yuki'
'Tateishi, Arata'
'Huang, Yuan'
'Kamiya, Yuichi'
'Sato, Hiroyasu'
'Kondo, Atsushi'
'Takahashi, Kiyonori'
'Nakamura, Takayoshi'
'Noro, Shin-Ichiro'

_publ_section_title
;
 Coexisting gases regulate the rates of water adsorption by a flexible
 one-dimensional coordination polymer.
;
_journal_issue 39
_journal_name_full 'Chemical science'
_journal_page_first 18135
_journal_page_last 18140
_journal_paper_doi 10.1039/d5sc01699a
_journal_volume 16
_journal_year 2025
_chemical_formula_moiety 'C27 H22 Cu2 N2 O11'
_chemical_formula_sum 'C27 H22 Cu2 N2 O11'
_chemical_formula_weight 677.57
_space_group_crystal_system triclinic
_space_group_IT_number 2
_space_group_name_Hall '-P 1'
_space_group_name_H-M_alt 'P -1'
_atom_sites_solution_hydrogens mixed
_atom_sites_solution_primary dual
_audit_creation_date 2024-10-29
_audit_creation_method
;
Olex2 1.5
(compiled 2024.02.16 svn.r378c4104 for OlexSys, GUI svn.r6928)
;
_audit_update_record
;
2025-03-03 deposited with the CCDC.	2025-08-27 downloaded from the CCDC.
;
_cell_angle_alpha 94.47(2)
_cell_angle_beta 94.64(2)
_cell_angle_gamma 111.54(3)
_cell_formula_units_Z 2
_cell_length_a 9.462(3)
_cell_length_b 9.915(3)
_cell_length_c 15.687(3)
_cell_measurement_reflns_used 694
_cell_measurement_temperature 293
_cell_measurement_theta_max 0.8730
_cell_measurement_theta_min 0.0780
_cell_volume 1355.2(7)
_computing_cell_refinement 'CrysAlisPro 1.171.44.76a (Rigaku OD, 2024)'
_computing_data_collection 'CrysAlisPro system (CCD 43.136a 64-bit (release 23-08-2024))'
_computing_data_reduction 'CrysAlisPro 1.171.44.76a (Rigaku OD, 2024)'
_computing_molecular_graphics 'Olex2 1.5 (Dolomanov et al., 2009)'
_computing_publication_material 'Olex2 1.5 (Dolomanov et al., 2009)'
_computing_structure_refinement 'SHELXL 2018/3 (Sheldrick, 2015)'
_computing_structure_solution 'SHELXT 2018/2 (Sheldrick, 2018)'
_diffrn_ambient_temperature 293
_diffrn_detector 'Hybrid Pixel Array Detector'
_diffrn_detector_area_resol_mean 10.0000
_diffrn_detector_type HyPix-ED
_diffrn_measured_fraction_theta_full 0.555
_diffrn_measured_fraction_theta_max 0.552
_diffrn_measurement_details
;
List of Runs (angles in degrees, time in seconds):

  # Type    Start    End  Width  t~exp~   \w     \q     \k     \f   Frames
#--------------------------------------------------------------------------
  1  \w    -50.00  50.00   0.50    1.25    --    0.00   0.00   0.00  200
;
_diffrn_measurement_device 'electron diffractometer'
_diffrn_measurement_device_type 'XtaLAB Synergy-ED, HyPix-ED, electron source at 200keV'
_diffrn_measurement_method 'continuous rotation electron diffraction'
_diffrn_orient_matrix_type 'CrysAlisPro convention (1999,Acta A55,543-557)'
_diffrn_orient_matrix_UB_11 0.0022060000
_diffrn_orient_matrix_UB_12 -0.0006003000
_diffrn_orient_matrix_UB_13 -0.0004521000
_diffrn_orient_matrix_UB_21 -0.0011213000
_diffrn_orient_matrix_UB_22 -0.0024613000
_diffrn_orient_matrix_UB_23 0.0005212000
_diffrn_orient_matrix_UB_31 -0.0014572000
_diffrn_orient_matrix_UB_32 -0.0010440000
_diffrn_orient_matrix_UB_33 -0.0014616000
_diffrn_radiation_monochromator none
_diffrn_radiation_probe electron
_diffrn_radiation_type electron
_diffrn_radiation_wavelength 0.0251
_diffrn_reflns_av_R_equivalents 0.1967
_diffrn_reflns_av_unetI/netI 0.3250
_diffrn_reflns_Laue_measured_fraction_full 0.555
_diffrn_reflns_Laue_measured_fraction_max 0.552
_diffrn_reflns_limit_h_max 9
_diffrn_reflns_limit_h_min -9
_diffrn_reflns_limit_k_max 12
_diffrn_reflns_limit_k_min -12
_diffrn_reflns_limit_l_max 19
_diffrn_reflns_limit_l_min -19
_diffrn_reflns_number 5778
_diffrn_reflns_point_group_measured_fraction_full 0.555
_diffrn_reflns_point_group_measured_fraction_max 0.552
_diffrn_reflns_theta_full 0.863
_diffrn_reflns_theta_max 0.899
_diffrn_reflns_theta_min 0.046
_diffrn_source 'electron diffractometer'
_diffrn_source_type 'JEOL JSM-2300ED, LaB6'
_exptl_absorpt_coefficient_mu 0.000
_exptl_absorpt_correction_T_max 1.00000
_exptl_absorpt_correction_T_min 0.28368
_exptl_absorpt_correction_type multi-scan
_exptl_absorpt_process_details
;
CrysAlisPro 1.171.44.76a (Rigaku Oxford Diffraction, 2024)
Empirical absorption correction using spherical harmonics,
implemented in SCALE3 ABSPACK scaling algorithm.
;
_exptl_crystal_colour blue
_exptl_crystal_colour_primary blue
_exptl_crystal_density_diffrn 1.660
_exptl_crystal_description block
_exptl_crystal_F_000 234
_exptl_crystal_size_max 0.0007
_exptl_crystal_size_mid 0.0003
_exptl_crystal_size_min 0.0001
_refine_diff_density_max 0.325
_refine_diff_density_min -0.214
_refine_diff_density_rms 0.070
_refine_ls_extinction_coef 34907(31)
_refine_ls_extinction_expression Fc^*^=kFc[1+0.001xFc^2^\l^3^/sin(2\q)]^-1/4^
_refine_ls_extinction_method 'SHELXL-2018/3 (Sheldrick 2018)'
_refine_ls_goodness_of_fit_ref 1.108
_refine_ls_hydrogen_treatment mixed
_refine_ls_matrix_type full
_refine_ls_number_parameters 387
_refine_ls_number_reflns 3060
_refine_ls_number_restraints 211
_refine_ls_restrained_S_all 1.081
_refine_ls_R_factor_all 0.2993
_refine_ls_R_factor_gt 0.2093
_refine_ls_shift/su_max 0.029
_refine_ls_shift/su_mean 0.000
_refine_ls_structure_factor_coef Fsqd
_refine_ls_weighting_details 'w=1/[\s^2^(Fo^2^)+(0.2000P)^2^] where P=(Fo^2^+2Fc^2^)/3'
_refine_ls_weighting_scheme calc
_refine_ls_wR_factor_gt 0.4185
_refine_ls_wR_factor_ref 0.4895
_reflns_Friedel_coverage 0.000
_reflns_number_gt 1093
_reflns_number_total 3060
_reflns_threshold_expression 'I > 2\s(I)'
_cod_data_source_file d5sc01699a2.cif
_cod_data_source_block 1DCuCP
_cod_depositor_comments 'Adding full bibliography for 1575544--1575545.cif.'
_cod_database_code 1575545
_shelx_shelxl_version_number 2018/3
_chemical_oxdiff_formula 'C H N O Cu'
_diffrn_oxdiff_scatteringfactors_ed
;
UCLA (2022) https://srv.mbi.ucla.edu/faes/data
;
_shelx_space_group_comment
;
The symmetry employed for this shelxl refinement is uniquely defined
by the following loop, which should always be used as a source of
symmetry information in preference to the above space-group names.
They are only intended as comments.
;
_diffrn_oxdiff_digest_creation
;
CAP 1.171.44.76a, AC 1.5-ac7-010
;
_diffrn_oxdiff_digest_od_ed
;

;
_olex2_refinement_description
;
1. Fixed Uiso
 At 1.2 times of:
  All C(H) groups
 At 1.5 times of:
  All C(H,H,H) groups, All O(H) groups
2. Restrained distances
 O9-H9
 0.82 with sigma of 0.02
3. Uiso/Uaniso restraints and constraints
C21 \\sim C22 \\sim C23 \\sim O9 \\sim C24 \\sim C25 \\sim C20 \\sim C19:
within 2A with sigma of 0.01 and sigma for terminal atoms of 0.02 within 2A
O5 \\sim O4 \\sim C12: within 2A with sigma of 0.01 and sigma for terminal
atoms of 0.02 within 2A
C26 \\sim O10 \\sim O11 \\sim C27: within 2A with sigma of 0.01 and sigma for
terminal atoms of 0.02 within 2A
C14 \\sim C13 \\sim C12 \\sim C18 \\sim C17 \\sim C16 \\sim C15 \\sim O6:
within 2A with sigma of 0.02 and sigma for terminal atoms of 0.04 within 2A
C11 \\sim C10 \\sim O3 \\sim C6 \\sim C5 \\sim C7 \\sim C8 \\sim C9: within 2A
with sigma of 0.02 and sigma for terminal atoms of 0.04 within 2A
C1 \\sim N2 \\sim N1 \\sim C2 \\sim C3 \\sim C4: within 2A with sigma of 0.02
and sigma for terminal atoms of 0.04 within 2A
4.a Aromatic/amide H refined with riding coordinates:
 C14(H14), C1(H1), C17(H17), C21(H21), C23(H23), C2(H2), C18(H18), C8(H8),
 C16(H16), C25(H25), C11(H11), C3(H3A), C4(H4), C24(H24), C7(H7), C9(H9A)
4.b Idealised Me refined as rotating group:
 C27(H27A,H27B,H27C)
4.c Idealised tetrahedral OH refined as rotating group:
 O3(H3), O6(H6)
;
_olex2_submission_special_instructions 'No special instructions were received'
_oxdiff_exptl_absorpt_empirical_details
;
Empirical correction (ABSPACK) includes:
- Absorption correction using spherical harmonics
- Frame scaling
;
_oxdiff_exptl_absorpt_empirical_full_max 2.772
_oxdiff_exptl_absorpt_empirical_full_min 0.809
_oxdiff_exptl_crystal_thickness 1000.0

loop_
_space_group_symop_operation_xyz
'x, y, z'
'-x, -y, -z'

loop_
_atom_site_label
_atom_site_type_symbol
_atom_site_fract_x
_atom_site_fract_y
_atom_site_fract_z
_atom_site_U_iso_or_equiv
_atom_site_adp_type
_atom_site_occupancy
_atom_site_site_symmetry_order
_atom_site_calc_flag
_atom_site_refinement_flags_posn
_atom_site_refinement_flags_adp
_atom_site_refinement_flags_occupancy
_atom_site_disorder_assembly
_atom_site_disorder_group
Cu1 Cu 0.4109(10) 0.5176(5) 0.4365(3) 0.049(3) Uani 1 1 d . . . . .
Cu2 Cu 0.4319(11) 0.5319(5) 0.0629(4) 0.063(4) Uani 1 1 d . . . . .
C14 C 0.869(3) 0.7964(16) 0.3262(12) 0.058(7) Uani 1 1 d . U . . .
H14 H 0.784226 0.736671 0.288312 0.069 Uiso 1 1 calc R U . . .
O1 O 0.430(3) 0.6838(13) 0.5191(8) 0.053(8) Uani 1 1 d . . . . .
C15 C 0.972(3) 0.9086(16) 0.2984(12) 0.057(7) Uani 1 1 d . U . . .
O8 O 0.410(3) 0.5109(15) -0.1305(10) 0.047(8) Uani 1 1 d . . . . .
C26 C 0.328(4) 0.229(2) -0.0105(14) 0.080(7) Uani 1 1 d . U . . .
O4 O 0.619(2) 0.6284(14) 0.4058(9) 0.044(5) Uani 1 1 d . U . . .
C20 C 0.207(3) 0.5960(16) -0.1641(11) 0.056(6) Uani 1 1 d . U . . .
C5 C 0.498(3) 0.7199(13) 0.5908(10) 0.050(7) Uani 1 1 d . U . . .
C1 C 0.367(3) 0.5480(16) 0.2460(11) 0.058(7) Uani 1 1 d . U . . .
H1 H 0.432185 0.497313 0.249499 0.069 Uiso 1 1 calc R U . . .
O9 O -0.078(3) 0.7692(18) -0.1684(14) 0.078(8) Uani 1 1 d D U . . .
O5 O 0.785(2) 0.6026(15) 0.5140(8) 0.041(5) Uani 1 1 d . U . . .
C19 C 0.303(3) 0.5563(17) -0.0995(12) 0.058(7) Uani 1 1 d . U . . .
O10 O 0.295(3) 0.3151(14) 0.0473(11) 0.082(7) Uani 1 1 d . U . . .
O2 O 0.575(3) 0.6622(14) 0.6288(10) 0.058(8) Uani 1 1 d . . . . .
O3 O 0.519(4) 1.001(2) 0.8704(12) 0.077(10) Uani 1 1 d . U . . .
H3 H 0.523437 1.081882 0.890319 0.116 Uiso 1 1 calc R U . . .
N1 N 0.312(4) 0.5873(16) 0.3235(12) 0.065(7) Uani 1 1 d . U . . .
C22 C 0.013(4) 0.7022(19) -0.1910(13) 0.064(6) Uani 1 1 d . U . . .
C17 C 1.129(3) 0.9555(18) 0.4310(13) 0.074(8) Uani 1 1 d . U . . .
H17 H 1.222720 1.003910 0.464500 0.088 Uiso 1 1 calc R U . . .
C12 C 0.757(3) 0.6566(17) 0.4496(10) 0.042(5) Uani 1 1 d . U . . .
C21 C 0.097(3) 0.6609(15) -0.1294(12) 0.059(6) Uani 1 1 d . U . . .
H21 H 0.087785 0.672133 -0.070971 0.071 Uiso 1 1 calc R U . . .
C23 C 0.023(3) 0.6863(17) -0.2797(12) 0.064(6) Uani 1 1 d . U . . .
H23 H -0.038600 0.713620 -0.318532 0.077 Uiso 1 1 calc R U . . .
O11 O 0.435(3) 0.2629(16) -0.0602(11) 0.076(7) Uani 1 1 d . U . . .
O7 O 0.286(3) 0.5632(15) -0.0232(10) 0.060(9) Uani 1 1 d . . . . .
N2 N 0.329(3) 0.5802(15) 0.1726(10) 0.055(7) Uani 1 1 d . U . . .
O6 O 0.949(4) 0.9380(19) 0.2101(12) 0.095(11) Uani 1 1 d . U . . .
H6 H 1.017751 1.014030 0.202152 0.143 Uiso 1 1 calc R U . . .
C2 C 0.223(4) 0.6565(18) 0.3187(15) 0.067(7) Uani 1 1 d . U . . .
H2 H 0.189357 0.683378 0.369038 0.080 Uiso 1 1 calc R U . . .
C18 C 1.019(3) 0.8418(19) 0.4628(12) 0.063(7) Uani 1 1 d . U . . .
H18 H 1.035972 0.817478 0.517769 0.075 Uiso 1 1 calc R U . . .
C8 C 0.388(4) 1.0468(17) 0.6474(13) 0.076(8) Uani 1 1 d . U . . .
H8 H 0.348009 1.104585 0.617510 0.091 Uiso 1 1 calc R U . . .
C16 C 1.106(3) 1.0012(16) 0.3502(13) 0.064(7) Uani 1 1 d . U . . .
H16 H 1.173413 1.086024 0.332532 0.076 Uiso 1 1 calc R U . . .
C25 C 0.204(3) 0.5805(17) -0.2509(10) 0.061(6) Uani 1 1 d . U . . .
H25 H 0.261842 0.530402 -0.272060 0.073 Uiso 1 1 calc R U . . .
C11 C 0.513(3) 0.8745(15) 0.7325(11) 0.067(7) Uani 1 1 d . U . . .
H11 H 0.562806 0.822269 0.760261 0.080 Uiso 1 1 calc R U . . .
C3 C 0.175(3) 0.6925(18) 0.2437(13) 0.069(7) Uani 1 1 d . U . . .
H3A H 0.108598 0.742107 0.241611 0.083 Uiso 1 1 calc R U . . .
C6 C 0.476(4) 0.8431(16) 0.6442(12) 0.069(7) Uani 1 1 d . U . . .
C4 C 0.227(4) 0.6537(19) 0.1709(14) 0.065(7) Uani 1 1 d . U . . .
H4 H 0.194670 0.676619 0.118463 0.077 Uiso 1 1 calc R U . . .
C24 C 0.130(3) 0.6262(17) -0.3091(12) 0.063(6) Uani 1 1 d . U . . .
H24 H 0.146993 0.620333 -0.366718 0.075 Uiso 1 1 calc R U . . .
C7 C 0.425(4) 0.9351(17) 0.6018(11) 0.072(7) Uani 1 1 d . U . . .
H7 H 0.414677 0.925177 0.541954 0.086 Uiso 1 1 calc R U . . .
C13 C 0.882(3) 0.7644(17) 0.4101(12) 0.054(6) Uani 1 1 d . U . . .
C10 C 0.479(4) 0.9826(17) 0.7844(13) 0.078(7) Uani 1 1 d . U . . .
C9 C 0.414(4) 1.0678(18) 0.7400(13) 0.084(8) Uani 1 1 d . U . . .
H9A H 0.386946 1.137529 0.770431 0.101 Uiso 1 1 calc R U . . .
C27 C 0.229(4) 0.0702(19) -0.0128(14) 0.100(10) Uani 1 1 d . U . . .
H27A H 0.123054 0.057678 -0.023411 0.149 Uiso 1 1 calc R U . . .
H27B H 0.246451 0.037085 0.041516 0.149 Uiso 1 1 calc R U . . .
H27C H 0.253371 0.014344 -0.057858 0.149 Uiso 1 1 calc R U . . .
H9 H -0.115(10) 0.730(8) -0.126(3) 0.035(17) Uiso 1 1 d D . . . .

loop_
_atom_site_aniso_label
_atom_site_aniso_U_11
_atom_site_aniso_U_22
_atom_site_aniso_U_33
_atom_site_aniso_U_23
_atom_site_aniso_U_13
_atom_site_aniso_U_12
Cu1 0.063(7) 0.038(3) 0.048(3) 0.002(2) -0.003(4) 0.024(3)
Cu2 0.094(9) 0.049(3) 0.045(3) 0.007(2) -0.011(4) 0.031(4)
C14 0.068(15) 0.036(7) 0.067(9) 0.010(7) -0.001(10) 0.019(9)
O1 0.09(2) 0.042(7) 0.035(8) -0.010(5) -0.003(10) 0.044(8)
C15 0.067(14) 0.031(7) 0.074(10) 0.001(7) 0.006(10) 0.019(8)
O8 0.06(2) 0.061(8) 0.037(8) 0.006(7) -0.004(10) 0.037(9)
C26 0.134(17) 0.039(7) 0.062(8) 0.009(6) 0.011(9) 0.027(8)
O4 0.051(12) 0.051(6) 0.051(7) 0.016(6) 0.026(7) 0.038(7)
C20 0.087(14) 0.040(6) 0.045(6) 0.004(5) -0.007(8) 0.032(6)
C5 0.082(18) 0.019(6) 0.046(9) -0.006(6) -0.002(11) 0.017(8)
C1 0.073(17) 0.055(8) 0.058(9) 0.008(7) -0.011(10) 0.043(9)
O9 0.101(19) 0.051(8) 0.083(11) 0.034(9) 0.027(11) 0.022(10)
O5 0.041(11) 0.062(6) 0.036(6) 0.014(6) 0.027(7) 0.029(7)
C19 0.085(16) 0.047(7) 0.040(8) 0.008(7) -0.012(9) 0.027(9)
O10 0.133(18) 0.035(6) 0.069(9) 0.002(6) 0.003(10) 0.025(8)
O2 0.08(2) 0.043(7) 0.059(10) 0.000(7) 0.018(11) 0.039(9)
O3 0.10(3) 0.102(12) 0.049(10) -0.024(9) -0.010(12) 0.065(14)
N1 0.085(17) 0.049(8) 0.062(9) -0.008(7) -0.012(10) 0.035(8)
C22 0.088(14) 0.049(6) 0.058(7) 0.011(6) -0.004(8) 0.030(7)
C17 0.071(16) 0.049(8) 0.092(11) 0.014(9) 0.012(11) 0.011(10)
C12 0.046(10) 0.051(6) 0.041(6) 0.015(6) 0.030(6) 0.026(7)
C21 0.086(14) 0.040(6) 0.053(7) -0.002(6) -0.002(8) 0.030(7)
C23 0.090(14) 0.055(7) 0.050(7) 0.007(6) -0.015(8) 0.035(7)
O11 0.130(18) 0.037(6) 0.052(8) 0.003(6) 0.016(9) 0.019(8)
O7 0.08(2) 0.060(9) 0.052(10) -0.005(7) -0.009(11) 0.050(10)
N2 0.082(17) 0.044(7) 0.047(8) -0.001(6) -0.010(9) 0.037(8)
O6 0.11(2) 0.063(9) 0.086(12) 0.027(9) -0.017(13) 0.010(12)
C2 0.093(19) 0.059(9) 0.063(10) -0.009(8) -0.001(11) 0.050(10)
C18 0.069(15) 0.060(8) 0.055(9) 0.007(8) -0.014(10) 0.024(10)
C8 0.128(18) 0.050(8) 0.062(10) -0.010(7) -0.008(12) 0.055(10)
C16 0.064(15) 0.027(7) 0.092(11) 0.011(7) 0.018(11) 0.005(8)
C25 0.093(14) 0.047(6) 0.046(7) 0.003(6) -0.004(8) 0.033(7)
C11 0.122(17) 0.031(7) 0.049(9) -0.010(6) 0.005(11) 0.035(9)
C3 0.104(18) 0.061(9) 0.067(10) 0.002(8) 0.001(12) 0.062(10)
C6 0.110(15) 0.041(7) 0.055(9) -0.003(7) -0.005(10) 0.033(9)
C4 0.096(18) 0.060(9) 0.051(9) 0.010(8) 0.007(10) 0.044(10)
C24 0.091(14) 0.057(7) 0.045(7) 0.010(6) -0.018(9) 0.038(7)
C7 0.127(17) 0.057(8) 0.036(9) -0.005(7) -0.016(11) 0.046(10)
C13 0.066(13) 0.049(7) 0.062(9) 0.010(7) 0.016(9) 0.038(8)
C10 0.130(17) 0.038(7) 0.064(10) -0.004(7) 0.010(12) 0.032(9)
C9 0.135(18) 0.046(8) 0.070(11) -0.016(8) -0.009(12) 0.042(10)
C27 0.15(2) 0.057(10) 0.070(12) 0.002(9) 0.004(14) 0.021(13)

loop_
_atom_type_symbol
_atom_type_description
_atom_type_scat_dispersion_real
_atom_type_scat_dispersion_imag
_atom_type_scat_source
C C 0.0000 0.0000 'International Tables Vol C Tables 4.2.6.8 and 6.1.1.4'
H H 0.0000 0.0000 'International Tables Vol C Tables 4.2.6.8 and 6.1.1.4'
Cu Cu 0.0000 0.0000 'International Tables Vol C Tables 4.2.6.8 and 6.1.1.4'
N N 0.0000 0.0000 'International Tables Vol C Tables 4.2.6.8 and 6.1.1.4'
O O 0.0000 0.0000 'International Tables Vol C Tables 4.2.6.8 and 6.1.1.4'

loop_
_geom_angle_atom_site_label_1
_geom_angle_atom_site_label_2
_geom_angle_atom_site_label_3
_geom_angle
_geom_angle_site_symmetry_1
_geom_angle_site_symmetry_3
_geom_angle_publ_flag
O1 Cu1 Cu1 80.0(5) . 2_666 ?
O1 Cu1 O4 89.5(8) . . ?
O1 Cu1 O5 88.5(9) . 2_666 ?
O1 Cu1 O2 166.9(8) . 2_666 ?
O1 Cu1 N1 97.0(7) . . ?
O4 Cu1 Cu1 77.7(6) . 2_666 ?
O4 Cu1 O5 170.5(7) . 2_666 ?
O4 Cu1 O2 87.0(9) . 2_666 ?
O4 Cu1 N1 89.0(10) . . ?
O5 Cu1 Cu1 92.8(5) 2_666 2_666 ?
O5 Cu1 N1 100.5(10) 2_666 . ?
O2 Cu1 Cu1 86.9(6) 2_666 2_666 ?
O2 Cu1 O5 93.0(9) 2_666 2_666 ?
O2 Cu1 N1 95.5(8) 2_666 . ?
N1 Cu1 Cu1 166.4(9) . 2_666 ?
O8 Cu2 Cu2 81.3(8) 2_665 2_665 ?
O8 Cu2 O10 90.0(8) 2_665 . ?
O8 Cu2 O11 93.2(10) 2_665 2_665 ?
O8 Cu2 O7 169.8(11) 2_665 . ?
O8 Cu2 N2 94.9(9) 2_665 . ?
O10 Cu2 Cu2 86.1(8) . 2_665 ?
O10 Cu2 N2 93.5(9) . . ?
O11 Cu2 Cu2 87.0(10) 2_665 2_665 ?
O11 Cu2 O10 171.9(8) 2_665 . ?
O11 Cu2 O7 87.3(8) 2_665 . ?
O11 Cu2 N2 93.7(9) 2_665 . ?
O7 Cu2 Cu2 88.6(8) . 2_665 ?
O7 Cu2 O10 88.3(8) . . ?
O7 Cu2 N2 95.2(10) . . ?
N2 Cu2 Cu2 176.2(7) . 2_665 ?
C15 C14 H14 118.9 . . ?
C15 C14 C13 122.1(17) . . ?
C13 C14 H14 118.9 . . ?
C5 O1 Cu1 129.0(16) . . ?
C14 C15 O6 119.2(17) . . ?
C14 C15 C16 122.8(16) . . ?
C16 C15 O6 118.0(18) . . ?
C19 O8 Cu2 126.7(13) . 2_665 ?
O10 C26 C27 113(3) . . ?
O11 C26 O10 129(2) . . ?
O11 C26 C27 118(3) . . ?
C12 O4 Cu1 129.7(11) . . ?
C19 C20 C21 116.4(19) . . ?
C25 C20 C19 128(3) . . ?
C25 C20 C21 116(2) . . ?
O1 C5 O2 128(2) . . ?
O1 C5 C6 117(2) . . ?
O2 C5 C6 114.9(14) . . ?
N1 C1 H1 118.7 . . ?
N2 C1 H1 118.7 . . ?
N2 C1 N1 123(2) . . ?
C22 O9 H9 105(7) . . ?
C12 O5 Cu1 112.0(17) . 2_666 ?
O8 C19 C20 116(2) . . ?
O7 C19 O8 122(2) . . ?
O7 C19 C20 122(3) . . ?
C26 O10 Cu2 117(2) . . ?
C5 O2 Cu1 116.1(12) . 2_666 ?
C10 O3 H3 109.5 . . ?
C1 N1 Cu1 111.0(18) . . ?
C2 N1 Cu1 130(2) . . ?
C2 N1 C1 118.7(19) . . ?
O9 C22 C21 121(2) . . ?
O9 C22 C23 115(2) . . ?
C21 C22 C23 124(3) . . ?
C18 C17 H17 118.5 . . ?
C18 C17 C16 123(2) . . ?
C16 C17 H17 118.5 . . ?
O4 C12 C13 111.6(13) . . ?
O5 C12 O4 127.2(18) . . ?
O5 C12 C13 121(2) . . ?
C20 C21 H21 122.5 . . ?
C22 C21 C20 115(2) . . ?
C22 C21 H21 122.5 . . ?
C22 C23 H23 120.9 . . ?
C22 C23 C24 118(2) . . ?
C24 C23 H23 120.9 . . ?
C26 O11 Cu2 121(2) . 2_665 ?
C19 O7 Cu2 121(2) . . ?
C1 N2 Cu2 119(2) . . ?
C1 N2 C4 116(3) . . ?
C4 N2 Cu2 124.4(14) . . ?
C15 O6 H6 109.5 . . ?
N1 C2 H2 118.7 . . ?
N1 C2 C3 123(3) . . ?
C3 C2 H2 118.7 . . ?
C17 C18 H18 120.9 . . ?
C17 C18 C13 118.2(16) . . ?
C13 C18 H18 120.9 . . ?
C7 C8 H8 120.5 . . ?
C7 C8 C9 119.1(19) . . ?
C9 C8 H8 120.5 . . ?
C15 C16 C17 114.7(16) . . ?
C15 C16 H16 122.7 . . ?
C17 C16 H16 122.7 . . ?
C20 C25 H25 115.5 . . ?
C24 C25 C20 129(3) . . ?
C24 C25 H25 115.5 . . ?
C6 C11 H11 117.8 . . ?
C6 C11 C10 124(2) . . ?
C10 C11 H11 117.8 . . ?
C2 C3 H3A 121.2 . . ?
C2 C3 C4 118(3) . . ?
C4 C3 H3A 121.2 . . ?
C11 C6 C5 124.3(19) . . ?
C7 C6 C5 117.9(15) . . ?
C7 C6 C11 118(2) . . ?
N2 C4 H4 118.9 . . ?
C3 C4 N2 122.2(18) . . ?
C3 C4 H4 118.9 . . ?
C23 C24 H24 121.6 . . ?
C25 C24 C23 117(2) . . ?
C25 C24 H24 121.6 . . ?
C8 C7 H7 119.2 . . ?
C6 C7 C8 121.6(16) . . ?
C6 C7 H7 119.2 . . ?
C14 C13 C12 124.4(19) . . ?
C14 C13 C18 118.3(19) . . ?
C18 C13 C12 117.3(15) . . ?
O3 C10 C11 119(2) . . ?
O3 C10 C9 125(2) . . ?
C9 C10 C11 116.5(17) . . ?
C8 C9 H9A 120.1 . . ?
C10 C9 C8 120(2) . . ?
C10 C9 H9A 120.1 . . ?
C26 C27 H27A 109.5 . . ?
C26 C27 H27B 109.5 . . ?
C26 C27 H27C 109.5 . . ?
H27A C27 H27B 109.5 . . ?
H27A C27 H27C 109.5 . . ?
H27B C27 H27C 109.5 . . ?

loop_
_geom_bond_atom_site_label_1
_geom_bond_atom_site_label_2
_geom_bond_distance
_geom_bond_site_symmetry_2
_geom_bond_publ_flag
Cu1 Cu1 2.633(11) 2_666 ?
Cu1 O1 1.958(16) . ?
Cu1 O4 1.99(2) . ?
Cu1 O5 2.05(2) 2_666 ?
Cu1 O2 2.038(19) 2_666 ?
Cu1 N1 2.210(17) . ?
Cu2 Cu2 2.60(2) 2_665 ?
Cu2 O8 1.96(2) 2_665 ?
Cu2 O10 2.045(15) . ?
Cu2 O11 1.967(16) 2_665 ?
Cu2 O7 1.974(18) . ?
Cu2 N2 2.15(3) . ?
C14 H14 0.9300 . ?
C14 C15 1.31(3) . ?
C14 C13 1.38(2) . ?
O1 C5 1.207(18) . ?
C15 O6 1.45(2) . ?
C15 C16 1.40(3) . ?
O8 C19 1.35(4) . ?
C26 O10 1.33(4) . ?
C26 O11 1.29(5) . ?
C26 C27 1.50(2) . ?
O4 C12 1.35(3) . ?
C20 C19 1.48(3) . ?
C20 C21 1.52(4) . ?
C20 C25 1.35(2) . ?
C5 O2 1.23(3) . ?
C5 C6 1.52(3) . ?
C1 H1 0.9300 . ?
C1 N1 1.44(4) . ?
C1 N2 1.277(19) . ?
O9 C22 1.32(4) . ?
O9 H9 0.83(2) . ?
O5 C12 1.23(2) . ?
C19 O7 1.22(3) . ?
O3 H3 0.8200 . ?
O3 C10 1.35(2) . ?
N1 C2 1.27(5) . ?
C22 C21 1.38(3) . ?
C22 C23 1.40(3) . ?
C17 H17 0.9300 . ?
C17 C18 1.38(3) . ?
C17 C16 1.41(2) . ?
C12 C13 1.49(3) . ?
C21 H21 0.9300 . ?
C23 H23 0.9300 . ?
C23 C24 1.44(4) . ?
N2 C4 1.40(4) . ?
O6 H6 0.8200 . ?
C2 H2 0.9300 . ?
C2 C3 1.35(2) . ?
C18 H18 0.9300 . ?
C18 C13 1.40(3) . ?
C8 H8 0.9300 . ?
C8 C7 1.44(4) . ?
C8 C9 1.44(3) . ?
C16 H16 0.9300 . ?
C25 H25 0.9300 . ?
C25 C24 1.31(3) . ?
C11 H11 0.9300 . ?
C11 C6 1.38(2) . ?
C11 C10 1.44(4) . ?
C3 H3A 0.9300 . ?
C3 C4 1.36(4) . ?
C6 C7 1.37(3) . ?
C4 H4 0.9300 . ?
C24 H24 0.9300 . ?
C7 H7 0.9300 . ?
C10 C9 1.41(3) . ?
C9 H9A 0.9300 . ?
C27 H27A 0.9600 . ?
C27 H27B 0.9600 . ?
C27 H27C 0.9600 . ?

loop_
_geom_torsion_atom_site_label_1
_geom_torsion_atom_site_label_2
_geom_torsion_atom_site_label_3
_geom_torsion_atom_site_label_4
_geom_torsion
_geom_torsion_site_symmetry_1
_geom_torsion_site_symmetry_2
_geom_torsion_site_symmetry_3
_geom_torsion_site_symmetry_4
_geom_torsion_publ_flag
Cu1 O1 C5 O2 2(4) . . . . ?
Cu1 O1 C5 C6 -172.2(18) . . . . ?
Cu1 O4 C12 O5 10(4) . . . . ?
Cu1 O4 C12 C13 -170.4(14) . . . . ?
Cu1 O5 C12 O4 -9(3) 2_666 . . . ?
Cu1 O5 C12 C13 171.5(16) 2_666 . . . ?
Cu1 N1 C2 C3 179.0(14) . . . . ?
Cu2 O8 C19 C20 173.8(11) 2_665 . . . ?
Cu2 O8 C19 O7 -7(3) 2_665 . . . ?
Cu2 N2 C4 C3 -174.4(15) . . . . ?
C14 C15 C16 C17 7(4) . . . . ?
O1 C5 O2 Cu1 -1(4) . . . 2_666 ?
O1 C5 C6 C11 164(3) . . . . ?
O1 C5 C6 C7 -21(4) . . . . ?
C15 C14 C13 C12 168(2) . . . . ?
C15 C14 C13 C18 -9(4) . . . . ?
O8 C19 O7 Cu2 8(2) . . . . ?
O4 C12 C13 C14 -20(3) . . . . ?
O4 C12 C13 C18 158(2) . . . . ?
C20 C19 O7 Cu2 -172.8(12) . . . . ?
C20 C25 C24 C23 -8(3) . . . . ?
C5 C6 C7 C8 175(3) . . . . ?
C1 N1 C2 C3 1(4) . . . . ?
C1 N2 C4 C3 2(3) . . . . ?
O9 C22 C21 C20 -175(2) . . . . ?
O9 C22 C23 C24 174(2) . . . . ?
O5 C12 C13 C14 160(2) . . . . ?
O5 C12 C13 C18 -23(3) . . . . ?
C19 C20 C21 C22 177.6(15) . . . . ?
C19 C20 C25 C24 -173.1(19) . . . . ?
O10 C26 O11 Cu2 -4(4) . . . 2_665 ?
O2 C5 C6 C11 -11(4) . . . . ?
O2 C5 C6 C7 164(3) . . . . ?
O3 C10 C9 C8 174(3) . . . . ?
N1 C1 N2 Cu2 174.9(14) . . . . ?
N1 C1 N2 C4 -1(3) . . . . ?
N1 C2 C3 C4 -1(4) . . . . ?
C22 C23 C24 C25 5(3) . . . . ?
C17 C18 C13 C14 6(4) . . . . ?
C17 C18 C13 C12 -172(2) . . . . ?
C21 C20 C19 O8 -174.2(16) . . . . ?
C21 C20 C19 O7 6(3) . . . . ?
C21 C20 C25 C24 7(3) . . . . ?
C21 C22 C23 C24 -2(3) . . . . ?
C23 C22 C21 C20 1(3) . . . . ?
O11 C26 O10 Cu2 -1(4) . . . . ?
N2 C1 N1 Cu1 -178.2(15) . . . . ?
N2 C1 N1 C2 0(3) . . . . ?
O6 C15 C16 C17 -172(3) . . . . ?
C2 C3 C4 N2 -1(3) . . . . ?
C18 C17 C16 C15 -10(4) . . . . ?
C16 C17 C18 C13 3(4) . . . . ?
C25 C20 C19 O8 6(3) . . . . ?
C25 C20 C19 O7 -173.4(18) . . . . ?
C25 C20 C21 C22 -3(3) . . . . ?
C11 C6 C7 C8 -10(4) . . . . ?
C11 C10 C9 C8 -2(4) . . . . ?
C6 C5 O2 Cu1 173.6(17) . . . 2_666 ?
C6 C11 C10 O3 179(3) . . . . ?
C6 C11 C10 C9 -5(4) . . . . ?
C7 C8 C9 C10 2(4) . . . . ?
C13 C14 C15 O6 -178(3) . . . . ?
C13 C14 C15 C16 2(4) . . . . ?
C10 C11 C6 C5 -174(3) . . . . ?
C10 C11 C6 C7 10(4) . . . . ?
C9 C8 C7 C6 4(4) . . . . ?
C27 C26 O10 Cu2 175.6(16) . . . . ?
C27 C26 O11 Cu2 179.1(15) . . . 2_665 ?

loop_
_diffrn_frame_id
_diffrn_frame_h
_diffrn_frame_k
_diffrn_frame_l
_diffrn_frame_start_angle
_diffrn_frame_end_angle
_diffrn_frame_scale
1 0.74867 0.35418 -1.00000 -50.000 -49.500 0.848
2 0.75536 0.34484 -1.00000 -49.500 -49.000 0.850
3 0.76205 0.33548 -1.00000 -49.000 -48.500 0.860
4 0.76875 0.32611 -1.00000 -48.500 -48.000 0.855
5 0.77546 0.31673 -1.00000 -48.000 -47.500 0.860
6 0.78217 0.30734 -1.00000 -47.500 -47.000 0.870
7 0.78890 0.29793 -1.00000 -47.000 -46.500 0.876
8 0.79564 0.28850 -1.00000 -46.500 -46.000 0.880
9 0.80240 0.27905 -1.00000 -46.000 -45.500 0.886
10 0.80917 0.26959 -1.00000 -45.500 -45.000 0.891
11 0.81595 0.26010 -1.00000 -45.000 -44.500 0.898
12 0.82275 0.25059 -1.00000 -44.500 -44.000 0.906
13 0.82957 0.24106 -1.00000 -44.000 -43.500 0.913
14 0.83641 0.23150 -1.00000 -43.500 -43.000 0.911
15 0.84327 0.22191 -1.00000 -43.000 -42.500 0.917
16 0.85014 0.21229 -1.00000 -42.500 -42.000 0.919
17 0.85704 0.20264 -1.00000 -42.000 -41.500 0.918
18 0.86397 0.19296 -1.00000 -41.500 -41.000 0.919
19 0.87091 0.18324 -1.00000 -41.000 -40.500 0.907
20 0.87789 0.17349 -1.00000 -40.500 -40.000 0.910
21 0.88489 0.16371 -1.00000 -40.000 -39.500 0.904
22 0.89191 0.15388 -1.00000 -39.500 -39.000 0.904
23 0.89897 0.14401 -1.00000 -39.000 -38.500 0.916
24 0.90615 0.13413 -1.00000 -38.500 -38.000 0.945
25 0.91325 0.12416 -1.00000 -38.000 -37.500 0.972
26 0.92047 0.11417 -1.00000 -37.500 -37.000 0.990
27 0.92769 0.10403 -1.00000 -37.000 -36.500 1.022
28 0.93492 0.09392 -1.00000 -36.500 -36.000 1.037
29 0.94215 0.08384 -1.00000 -36.000 -35.500 1.052
30 0.94942 0.07373 -1.00000 -35.500 -35.000 1.063
31 0.95679 0.06350 -1.00000 -35.000 -34.500 1.080
32 0.96417 0.05317 -1.00000 -34.500 -34.000 1.090
33 0.97164 0.04277 -1.00000 -34.000 -33.500 1.100
34 0.97912 0.03230 -1.00000 -33.500 -33.000 1.109
35 0.98660 0.02185 -1.00000 -33.000 -32.500 1.111
36 0.99412 0.01127 -1.00000 -32.500 -32.000 1.103
37 1.00000 0.00066 -0.99828 -32.000 -31.500 1.115
38 1.00000 -0.00994 -0.99071 -31.500 -31.000 1.126
39 1.00000 -0.02051 -0.98333 -31.000 -30.500 1.127
40 1.00000 -0.03096 -0.97589 -30.500 -30.000 1.117
41 1.00000 -0.04132 -0.96852 -30.000 -29.500 1.099
42 1.00000 -0.05157 -0.96109 -29.500 -29.000 1.076
43 1.00000 -0.06176 -0.95369 -29.000 -28.500 1.095
44 1.00000 -0.07186 -0.94640 -28.500 -28.000 1.112
45 1.00000 -0.08190 -0.93926 -28.000 -27.500 1.090
46 1.00000 -0.09187 -0.93219 -27.500 -27.000 1.092
47 1.00000 -0.10177 -0.92514 -27.000 -26.500 1.090
48 1.00000 -0.11158 -0.91793 -26.500 -26.000 1.075
49 1.00000 -0.12141 -0.91086 -26.000 -25.500 1.073
50 1.00000 -0.13116 -0.90388 -25.500 -25.000 1.070
51 1.00000 -0.14080 -0.89703 -25.000 -24.500 1.060
52 1.00000 -0.15037 -0.89018 -24.500 -24.000 1.076
53 1.00000 -0.15986 -0.88332 -24.000 -23.500 1.088
54 1.00000 -0.16943 -0.87650 -23.500 -23.000 1.097
55 1.00000 -0.17886 -0.86983 -23.000 -22.500 1.097
56 1.00000 -0.18826 -0.86307 -22.500 -22.000 1.111
57 1.00000 -0.19756 -0.85642 -22.000 -21.500 1.112
58 1.00000 -0.20684 -0.84972 -21.500 -21.000 1.098
59 1.00000 -0.21605 -0.84308 -21.000 -20.500 1.089
60 1.00000 -0.22521 -0.83649 -20.500 -20.000 1.079
61 1.00000 -0.23434 -0.82971 -20.000 -19.500 1.072
62 1.00000 -0.24342 -0.82310 -19.500 -19.000 1.057
63 1.00000 -0.25246 -0.81659 -19.000 -18.500 1.046
64 1.00000 -0.26145 -0.81010 -18.500 -18.000 1.043
65 1.00000 -0.27042 -0.80350 -18.000 -17.500 1.035
66 1.00000 -0.27937 -0.79710 -17.500 -17.000 1.035
67 1.00000 -0.28822 -0.79067 -17.000 -16.500 1.019
68 1.00000 -0.29710 -0.78400 -16.500 -16.000 1.019
69 1.00000 -0.30592 -0.77751 -16.000 -15.500 1.017
70 1.00000 -0.31471 -0.77121 -15.500 -15.000 1.013
71 1.00000 -0.32352 -0.76499 -15.000 -14.500 1.010
72 1.00000 -0.33230 -0.75883 -14.500 -14.000 0.999
73 1.00000 -0.34108 -0.75262 -14.000 -13.500 0.999
74 1.00000 -0.34980 -0.74642 -13.500 -13.000 1.002
75 1.00000 -0.35860 -0.74025 -13.000 -12.500 0.996
76 1.00000 -0.36731 -0.73408 -12.500 -12.000 0.992
77 1.00000 -0.37605 -0.72798 -12.000 -11.500 0.994
78 1.00000 -0.38469 -0.72177 -11.500 -11.000 0.997
79 1.00000 -0.39335 -0.71557 -11.000 -10.500 0.994
80 1.00000 -0.40203 -0.70947 -10.500 -10.000 0.992
81 1.00000 -0.41066 -0.70337 -10.000 -9.500 0.985
82 1.00000 -0.41930 -0.69713 -9.500 -9.000 0.984
83 1.00000 -0.42799 -0.69097 -9.000 -8.500 0.990
84 1.00000 -0.43659 -0.68483 -8.500 -8.000 0.985
85 1.00000 -0.44521 -0.67876 -8.000 -7.500 0.983
86 1.00000 -0.45381 -0.67262 -7.500 -7.000 0.995
87 1.00000 -0.46238 -0.66653 -7.000 -6.500 0.975
88 1.00000 -0.47101 -0.66047 -6.500 -6.000 0.984
89 1.00000 -0.47961 -0.65433 -6.000 -5.500 0.986
90 1.00000 -0.48819 -0.64821 -5.500 -5.000 0.987
91 1.00000 -0.49680 -0.64213 -5.000 -4.500 0.992
92 1.00000 -0.50541 -0.63606 -4.500 -4.000 0.990
93 1.00000 -0.51403 -0.62996 -4.000 -3.500 1.000
94 1.00000 -0.52264 -0.62387 -3.500 -3.000 0.997
95 1.00000 -0.53121 -0.61772 -3.000 -2.500 0.993
96 1.00000 -0.53984 -0.61159 -2.500 -2.000 0.994
97 1.00000 -0.54849 -0.60546 -2.000 -1.500 1.013
98 1.00000 -0.55717 -0.59934 -1.500 -1.000 1.004
99 1.00000 -0.56578 -0.59321 -1.000 -0.500 0.997
100 1.00000 -0.57445 -0.58710 -0.500 0.000 1.007
101 1.00000 -0.58311 -0.58093 0.000 0.500 1.006
102 1.00000 -0.59186 -0.57464 0.500 1.000 1.020
103 1.00000 -0.60059 -0.56843 1.000 1.500 1.043
104 1.00000 -0.60935 -0.56226 1.500 2.000 1.051
105 1.00000 -0.61814 -0.55605 2.000 2.500 1.055
106 1.00000 -0.62690 -0.54983 2.500 3.000 1.053
107 1.00000 -0.63573 -0.54356 3.000 3.500 1.056
108 1.00000 -0.64460 -0.53732 3.500 4.000 1.054
109 1.00000 -0.65350 -0.53099 4.000 4.500 1.061
110 1.00000 -0.66240 -0.52472 4.500 5.000 1.055
111 1.00000 -0.67131 -0.51840 5.000 5.500 1.065
112 1.00000 -0.68028 -0.51197 5.500 6.000 1.070
113 1.00000 -0.68932 -0.50563 6.000 6.500 1.069
114 1.00000 -0.69835 -0.49915 6.500 7.000 1.066
115 1.00000 -0.70752 -0.49264 7.000 7.500 1.066
116 1.00000 -0.71663 -0.48620 7.500 8.000 1.065
117 1.00000 -0.72579 -0.47966 8.000 8.500 1.066
118 1.00000 -0.73498 -0.47315 8.500 9.000 1.067
119 1.00000 -0.74425 -0.46657 9.000 9.500 1.058
120 1.00000 -0.75351 -0.45993 9.500 10.000 1.058
121 1.00000 -0.76282 -0.45324 10.000 10.500 1.061
122 1.00000 -0.77215 -0.44660 10.500 11.000 1.056
123 1.00000 -0.78150 -0.43989 11.000 11.500 1.060
124 1.00000 -0.79090 -0.43317 11.500 12.000 1.056
125 1.00000 -0.80038 -0.42636 12.000 12.500 1.046
126 1.00000 -0.80991 -0.41953 12.500 13.000 1.045
127 1.00000 -0.81942 -0.41253 13.000 13.500 1.052
128 1.00000 -0.82909 -0.40555 13.500 14.000 1.056
129 1.00000 -0.83877 -0.39857 14.000 14.500 1.053
130 1.00000 -0.84860 -0.39164 14.500 15.000 1.059
131 1.00000 -0.85837 -0.38453 15.000 15.500 1.076
132 1.00000 -0.86826 -0.37721 15.500 16.000 1.075
133 1.00000 -0.87818 -0.37003 16.000 16.500 1.074
134 1.00000 -0.88818 -0.36286 16.500 17.000 1.082
135 1.00000 -0.89824 -0.35556 17.000 17.500 1.082
136 1.00000 -0.90843 -0.34829 17.500 18.000 1.087
137 1.00000 -0.91869 -0.34093 18.000 18.500 1.095
138 1.00000 -0.92906 -0.33350 18.500 19.000 1.092
139 1.00000 -0.93939 -0.32605 19.000 19.500 1.082
140 1.00000 -0.94990 -0.31852 19.500 20.000 1.091
141 1.00000 -0.96047 -0.31098 20.000 20.500 1.096
142 1.00000 -0.97115 -0.30330 20.500 21.000 1.086
143 1.00000 -0.98185 -0.29557 21.000 21.500 1.083
144 1.00000 -0.99268 -0.28782 21.500 22.000 1.079
145 0.99624 -1.00000 -0.27882 22.000 22.500 1.067
146 0.98541 -1.00000 -0.26797 22.500 23.000 1.054
147 0.97475 -1.00000 -0.25730 23.000 23.500 1.054
148 0.96411 -1.00000 -0.24663 23.500 24.000 1.036
149 0.95363 -1.00000 -0.23614 24.000 24.500 1.045
150 0.94328 -1.00000 -0.22585 24.500 25.000 1.055
151 0.93308 -1.00000 -0.21566 25.000 25.500 1.033
152 0.92294 -1.00000 -0.20552 25.500 26.000 1.047
153 0.91296 -1.00000 -0.19551 26.000 26.500 1.047
154 0.90312 -1.00000 -0.18567 26.500 27.000 1.024
155 0.89324 -1.00000 -0.17588 27.000 27.500 1.004
156 0.88342 -1.00000 -0.16611 27.500 28.000 1.008
157 0.87379 -1.00000 -0.15653 28.000 28.500 0.989
158 0.86425 -1.00000 -0.14708 28.500 29.000 0.967
159 0.85489 -1.00000 -0.13774 29.000 29.500 0.985
160 0.84569 -1.00000 -0.12836 29.500 30.000 1.000
161 0.83645 -1.00000 -0.11917 30.000 30.500 0.957
162 0.82730 -1.00000 -0.11005 30.500 31.000 0.918
163 0.81825 -1.00000 -0.10099 31.000 31.500 0.932
164 0.80929 -1.00000 -0.09189 31.500 32.000 0.940
165 0.80046 -1.00000 -0.08315 32.000 32.500 0.912
166 0.79162 -1.00000 -0.07423 32.500 33.000 0.901
167 0.78296 -1.00000 -0.06543 33.000 33.500 0.947
168 0.77427 -1.00000 -0.05676 33.500 34.000 0.957
169 0.76554 -1.00000 -0.04812 34.000 34.500 0.933
170 0.75689 -1.00000 -0.03954 34.500 35.000 0.895
171 0.74844 -1.00000 -0.03084 35.000 35.500 0.930
172 0.74019 -1.00000 -0.02233 35.500 36.000 1.000
173 0.73185 -1.00000 -0.01395 36.000 36.500 0.844
174 0.72352 -1.00000 -0.00564 36.500 37.000 0.897
175 0.71529 -1.00000 0.00276 37.000 37.500 1.000
176 0.70706 -1.00000 0.01104 37.500 38.000 0.973
177 0.69896 -1.00000 0.01918 38.000 38.500 0.879
178 0.69091 -1.00000 0.02721 38.500 39.000 0.830
179 0.68291 -1.00000 0.03522 39.000 39.500 0.718
180 0.67496 -1.00000 0.04318 39.500 40.000 0.832
181 0.66705 -1.00000 0.05110 40.000 40.500 1.000
182 0.65919 -1.00000 0.05897 40.500 41.000 0.962
183 0.65137 -1.00000 0.06680 41.000 41.500 1.000
184 0.64359 -1.00000 0.07458 41.500 42.000 0.913
185 0.63585 -1.00000 0.08233 42.000 42.500 0.931
186 0.62815 -1.00000 0.09004 42.500 43.000 0.918
187 0.62049 -1.00000 0.09771 43.000 43.500 0.851
188 0.61286 -1.00000 0.10535 43.500 44.000 0.918
189 0.60527 -1.00000 0.11295 44.000 44.500 0.980
190 0.59771 -1.00000 0.12052 44.500 45.000 0.923
191 0.59018 -1.00000 0.12806 45.000 45.500 0.861
192 0.58268 -1.00000 0.13557 45.500 46.000 1.000
193 0.57520 -1.00000 0.14304 46.000 46.500 0.975
194 0.56776 -1.00000 0.15050 46.500 47.000 0.963
195 0.56034 -1.00000 0.15792 47.000 47.500 0.982
196 0.55295 -1.00000 0.16532 47.500 48.000 0.991
197 0.54558 -1.00000 0.17270 48.000 48.500 1.034
198 0.53823 -1.00000 0.18006 48.500 49.000 1.047
199 0.53091 -1.00000 0.18739 49.000 49.500 1.000
200 0.52360 -1.00000 0.19470 49.500 50.000 1.000
